data_7240479
loop_
_publ_author_name
'Colin-Molina, Abraham'
'Velazquez-Chavez, Diego'
'Jellen, Marcus'
'Rodr\'iguez-Cort\'es, Lizbeth A.'
'Cifuentes Quintal, Miguel Eduardo'
'Merino, Gabriel'
'Rodr\'iguez-Molina, Braulio'

_publ_section_title
;
 Dynamic Characterization of Crystalline Fluorophores with
 Conformationally Flexible Tetrahydrocarbazole Frameworks
;
_journal_name_full CrystEngComm
_journal_paper_doi 10.1039/D0CE00423E
_journal_year 2020
_chemical_formula_moiety 'C30 H28 N2'
_chemical_formula_sum 'C30 H28 N2'
_chemical_formula_weight 416.54
_chemical_melting_point 574
_space_group_crystal_system monoclinic
_space_group_IT_number 14
_space_group_name_Hall '-P 2yn'
_space_group_name_H-M_alt 'P 1 21/n 1'
_atom_sites_solution_hydrogens geom
_atom_sites_solution_primary direct
_atom_sites_solution_secondary difmap
_audit_creation_method SHELXL-2018/3
_audit_update_record
;
2020-04-22 deposited with the CCDC.	2020-05-06 downloaded from the CCDC.
;
_cell_angle_alpha 90
_cell_angle_beta 90.76(3)
_cell_angle_gamma 90
_cell_formula_units_Z 2
_cell_length_a 11.609(12)
_cell_length_b 7.722(7)
_cell_length_c 12.775(13)
_cell_measurement_reflns_used 2053
_cell_measurement_temperature 298(2)
_cell_measurement_theta_max 27.46
_cell_measurement_theta_min 2.35
_cell_volume 1145(2)
_computing_cell_refinement 'APEX2 v2014.1-1(Bruker, 2014)'
_computing_data_collection 'APEX2 v2014.1-1(Bruker, 2014)'
_computing_data_reduction 'SAINT V8.34A (Bruker, 2014)'
_computing_molecular_graphics 'SHELXLe (H?bschle et al, 2011)'
_computing_publication_material 'CIFTAB V 2013/2 (Sheldrick, 2013)'
_computing_structure_refinement 'SHELXL-2018/3 (Sheldrick, 2015)'
_computing_structure_solution 'SHELXS-2012 (Bruker, 2013)'
_diffrn_ambient_temperature 298(2)
_diffrn_detector_area_resol_mean 52.0833
_diffrn_measured_fraction_theta_full 0.993
_diffrn_measured_fraction_theta_max 0.994
_diffrn_measurement_device_type 'Bruker D8 Venture \k geometry diffractometer 208039-1'
_diffrn_measurement_method '\f and \w-scans'
_diffrn_radiation_monochromator 'Helios multilayer mirror'
_diffrn_radiation_type MoK\a
_diffrn_radiation_wavelength 0.71073
_diffrn_reflns_av_R_equivalents 0.1722
_diffrn_reflns_av_unetI/netI 0.1629
_diffrn_reflns_Laue_measured_fraction_full 0.993
_diffrn_reflns_Laue_measured_fraction_max 0.994
_diffrn_reflns_limit_h_max 11
_diffrn_reflns_limit_h_min -14
_diffrn_reflns_limit_k_max 9
_diffrn_reflns_limit_k_min -8
_diffrn_reflns_limit_l_max 14
_diffrn_reflns_limit_l_min -15
_diffrn_reflns_number 10668
_diffrn_reflns_point_group_measured_fraction_full 0.993
_diffrn_reflns_point_group_measured_fraction_max 0.994
_diffrn_reflns_theta_full 25.242
_diffrn_reflns_theta_max 25.672
_diffrn_reflns_theta_min 2.355
_diffrn_source 'micro-focus X-ray source'
_exptl_absorpt_coefficient_mu 0.070
_exptl_absorpt_correction_T_max 0.7456
_exptl_absorpt_correction_T_min 0.4136
_exptl_absorpt_correction_type multi-scan
_exptl_absorpt_process_details '(Sheldrick, 2012)'
_exptl_crystal_colour colourless
_exptl_crystal_density_diffrn 1.208
_exptl_crystal_description prism
_exptl_crystal_F_000 444
_exptl_crystal_recrystallization_method 'Re-crystallisation from solvent: THF'
_exptl_crystal_size_max 0.382
_exptl_crystal_size_mid 0.369
_exptl_crystal_size_min 0.290
_refine_diff_density_max 0.148
_refine_diff_density_min -0.199
_refine_diff_density_rms 0.045
_refine_ls_extinction_method none
_refine_ls_goodness_of_fit_ref 0.996
_refine_ls_hydrogen_treatment constr
_refine_ls_matrix_type full
_refine_ls_number_parameters 183
_refine_ls_number_reflns 2162
_refine_ls_number_restraints 66
_refine_ls_restrained_S_all 0.998
_refine_ls_R_factor_all 0.2727
_refine_ls_R_factor_gt 0.0956
_refine_ls_shift/su_max 0.000
_refine_ls_shift/su_mean 0.000
_refine_ls_structure_factor_coef Fsqd
_refine_ls_weighting_details 'w=1/[\s^2^(Fo^2^)+(0.1306P)^2^] where P=(Fo^2^+2Fc^2^)/3'
_refine_ls_weighting_scheme calc
_refine_ls_wR_factor_gt 0.2145
_refine_ls_wR_factor_ref 0.2974
_reflns_Friedel_coverage 0.000
_reflns_number_gt 725
_reflns_number_total 2162
_reflns_threshold_expression 'I > 2\s(I)'
_cod_data_source_file d0ce00423e2.cif
_cod_data_source_block Compound_2
_cod_original_cell_volume 1145.1(19)
_cod_original_sg_symbol_H-M 'P 21/n'
_cod_database_code 7240479
_shelx_shelxl_version_number 2018/3
_shelx_space_group_comment
;
The symmetry employed for this shelxl refinement is uniquely defined
by the following loop, which should always be used as a source of
symmetry information in preference to the above space-group names.
They are only intended as comments.
;
_shelx_estimated_absorpt_t_min 0.974
_shelx_estimated_absorpt_t_max 0.980

loop_
_space_group_symop_operation_xyz
'x, y, z'
'-x+1/2, y+1/2, -z+1/2'
'-x, -y, -z'
'x-1/2, -y-1/2, z-1/2'

loop_
_atom_site_label
_atom_site_type_symbol
_atom_site_fract_x
_atom_site_fract_y
_atom_site_fract_z
_atom_site_U_iso_or_equiv
_atom_site_adp_type
_atom_site_occupancy
_atom_site_site_symmetry_order
_atom_site_calc_flag
_atom_site_refinement_flags_posn
_atom_site_refinement_flags_adp
_atom_site_refinement_flags_occupancy
_atom_site_disorder_assembly
_atom_site_disorder_group
C1 C 0.6137(5) 0.3269(7) 0.2747(4) 0.0972(18) Uani 1 1 d D . . . .
H1A H 0.604532 0.219673 0.235937 0.117 Uiso 1 1 calc R U . A 1
H1B H 0.662559 0.302456 0.335101 0.117 Uiso 1 1 calc R U . A 1
C2 C 0.6747(8) 0.4540(14) 0.2067(10) 0.116(3) Uani 0.678(13) 1 d D U P B 1
H2A H 0.731768 0.394488 0.165242 0.139 Uiso 0.678(13) 1 calc R U P B 1
H2B H 0.714049 0.539286 0.249970 0.139 Uiso 0.678(13) 1 calc R U P B 1
C3 C 0.5892(8) 0.5425(16) 0.1359(8) 0.120(3) Uani 0.678(13) 1 d D U P B 1
H3A H 0.563038 0.458787 0.084187 0.144 Uiso 0.678(13) 1 calc R U P B 1
H3B H 0.629439 0.633133 0.098587 0.144 Uiso 0.678(13) 1 calc R U P B 1
C2B C 0.627(3) 0.428(2) 0.1745(11) 0.115(4) Uani 0.322(13) 1 d D U P B 2
H2C H 0.703344 0.405965 0.147770 0.138 Uiso 0.322(13) 1 calc R U P B 2
H2D H 0.571923 0.383658 0.123608 0.138 Uiso 0.322(13) 1 calc R U P B 2
C3B C 0.6111(9) 0.622(2) 0.181(2) 0.119(4) Uani 0.322(13) 1 d D U P B 2
H3C H 0.646576 0.670678 0.243323 0.143 Uiso 0.322(13) 1 calc R U P B 2
H3D H 0.639521 0.680714 0.119269 0.143 Uiso 0.322(13) 1 calc R U P B 2
C4 C 0.4830(7) 0.6230(8) 0.1853(5) 0.123(2) Uani 1 1 d D . . . .
H4A H 0.502206 0.737769 0.211079 0.147 Uiso 1 1 calc R U . B 1
H4B H 0.422821 0.635170 0.132468 0.147 Uiso 1 1 calc R U . B 1
C5 C 0.2427(6) 0.6446(7) 0.3294(5) 0.102(2) Uani 1 1 d . . . . .
H5 H 0.237120 0.732539 0.279853 0.122 Uiso 1 1 calc R U . . .
C6 C 0.1588(7) 0.6211(11) 0.4038(6) 0.135(3) Uani 1 1 d . . . . .
H6 H 0.095395 0.694701 0.403313 0.161 Uiso 1 1 calc R U . . .
C7 C 0.1653(5) 0.4944(9) 0.4777(6) 0.115(2) Uani 1 1 d . . . . .
H7 H 0.107037 0.486580 0.526802 0.138 Uiso 1 1 calc R U . . .
C8 C 0.2548(5) 0.3773(7) 0.4828(4) 0.0873(17) Uani 1 1 d . . . . .
H8 H 0.258071 0.289878 0.532781 0.105 Uiso 1 1 calc R U . . .
N9 N 0.4417(3) 0.3050(5) 0.3940(3) 0.0675(12) Uani 1 1 d . . . . .
C10 C 0.5002(4) 0.3806(7) 0.3120(4) 0.0761(15) Uani 1 1 d . . . . .
C11 C 0.4397(6) 0.5168(7) 0.2727(4) 0.0823(16) Uani 1 1 d . . . . .
C12 C 0.3370(5) 0.5302(6) 0.3318(5) 0.0789(16) Uani 1 1 d . . . . .
C13 C 0.3407(4) 0.3987(6) 0.4073(4) 0.0702(14) Uani 1 1 d . . . . .
C14 C 0.4715(4) 0.1508(6) 0.4480(4) 0.0600(13) Uani 1 1 d . . . . .
C15 C 0.5726(8) 0.1405(10) 0.5036(7) 0.067(3) Uani 0.556(8) 1 d D U P C 1
H15 H 0.621495 0.235796 0.507090 0.080 Uiso 0.556(8) 1 calc R U P C 1
C16 C 0.6020(9) -0.0080(10) 0.5537(7) 0.071(3) Uani 0.556(8) 1 d D U P C 1
H16 H 0.671999 -0.014867 0.589689 0.085 Uiso 0.556(8) 1 calc R U P C 1
C15B C 0.4885(10) -0.0022(13) 0.3954(9) 0.069(3) Uani 0.444(8) 1 d D U P C 2
H15B H 0.481471 -0.005018 0.322798 0.083 Uiso 0.444(8) 1 calc R U P C 2
C16B C 0.5156(10) -0.1493(12) 0.4486(9) 0.065(3) Uani 0.444(8) 1 d D U P C 2
H16B H 0.525427 -0.251778 0.411577 0.078 Uiso 0.444(8) 1 calc R U P C 2

loop_
_atom_site_aniso_label
_atom_site_aniso_U_11
_atom_site_aniso_U_22
_atom_site_aniso_U_33
_atom_site_aniso_U_23
_atom_site_aniso_U_13
_atom_site_aniso_U_12
C1 0.100(5) 0.093(4) 0.098(4) 0.002(3) -0.005(4) -0.012(4)
C2 0.112(7) 0.108(7) 0.127(7) 0.000(6) 0.025(5) -0.040(5)
C3 0.122(7) 0.116(8) 0.121(8) 0.014(6) 0.008(5) -0.062(6)
C2B 0.105(8) 0.113(8) 0.126(9) 0.002(7) 0.019(7) -0.046(7)
C3B 0.115(8) 0.112(8) 0.131(9) 0.014(7) 0.012(7) -0.058(7)
C4 0.183(7) 0.088(4) 0.097(5) 0.018(4) -0.016(5) -0.028(5)
C5 0.134(6) 0.066(4) 0.103(5) -0.009(4) -0.038(4) 0.026(4)
C6 0.138(7) 0.118(6) 0.147(7) -0.012(5) -0.028(6) 0.071(5)
C7 0.084(4) 0.117(5) 0.143(6) -0.008(5) -0.006(4) 0.040(4)
C8 0.072(4) 0.092(4) 0.097(4) -0.003(3) 0.003(3) 0.015(3)
N9 0.067(3) 0.053(2) 0.082(3) 0.006(2) 0.000(2) 0.004(2)
C10 0.072(4) 0.065(4) 0.091(4) 0.002(3) -0.001(3) -0.002(3)
C11 0.106(5) 0.055(3) 0.085(4) 0.001(3) -0.019(4) -0.008(3)
C12 0.097(5) 0.051(3) 0.088(4) -0.008(3) -0.026(4) 0.009(3)
C13 0.077(4) 0.054(3) 0.079(4) -0.009(3) -0.015(3) 0.010(3)
C14 0.067(3) 0.042(3) 0.071(4) 0.005(3) -0.004(3) 0.006(2)
C15 0.065(6) 0.050(4) 0.085(6) 0.002(4) -0.012(5) -0.006(4)
C16 0.065(5) 0.056(4) 0.090(6) 0.005(4) -0.011(5) 0.001(5)
C15B 0.081(8) 0.065(6) 0.061(6) 0.009(5) -0.006(6) -0.001(6)
C16B 0.069(6) 0.055(5) 0.070(7) -0.001(4) -0.009(5) 0.004(5)

loop_
_atom_type_symbol
_atom_type_description
_atom_type_scat_dispersion_real
_atom_type_scat_dispersion_imag
_atom_type_scat_source
C C 0.0033 0.0016 'International Tables Vol C Tables 4.2.6.8 and 6.1.1.4'
H H 0.0000 0.0000 'International Tables Vol C Tables 4.2.6.8 and 6.1.1.4'
N N 0.0061 0.0033 'International Tables Vol C Tables 4.2.6.8 and 6.1.1.4'

loop_
_geom_angle_atom_site_label_1
_geom_angle_atom_site_label_2
_geom_angle_atom_site_label_3
_geom_angle
_geom_angle_site_symmetry_1
_geom_angle_site_symmetry_3
_geom_angle_publ_flag
C10 C1 C2 115.9(6) . . ?
C10 C1 C2B 103.3(13) . . ?
C10 C1 H1A 108.3 . . ?
C2 C1 H1A 108.3 . . ?
C10 C1 H1B 108.3 . . ?
C2 C1 H1B 108.3 . . ?
H1A C1 H1B 107.4 . . ?
C1 C2 C3 109.6(8) . . ?
C1 C2 H2A 109.7 . . ?
C3 C2 H2A 109.7 . . ?
C1 C2 H2B 109.7 . . ?
C3 C2 H2B 109.7 . . ?
H2A C2 H2B 108.2 . . ?
C2 C3 C4 117.9(9) . . ?
C2 C3 H3A 107.8 . . ?
C4 C3 H3A 107.8 . . ?
C2 C3 H3B 107.8 . . ?
C4 C3 H3B 107.8 . . ?
H3A C3 H3B 107.2 . . ?
C3B C2B C1 117.1(16) . . ?
C3B C2B H2C 108.0 . . ?
C1 C2B H2C 108.0 . . ?
C3B C2B H2D 108.0 . . ?
C1 C2B H2D 108.0 . . ?
H2C C2B H2D 107.3 . . ?
C4 C3B C2B 97.5(17) . . ?
C4 C3B H3C 112.3 . . ?
C2B C3B H3C 112.3 . . ?
C4 C3B H3D 112.3 . . ?
C2B C3B H3D 112.3 . . ?
H3C C3B H3D 109.9 . . ?
C11 C4 C3B 112.1(10) . . ?
C11 C4 C3 111.8(7) . . ?
C11 C4 H4A 109.3 . . ?
C3 C4 H4A 109.3 . . ?
C11 C4 H4B 109.3 . . ?
C3 C4 H4B 109.3 . . ?
H4A C4 H4B 107.9 . . ?
C6 C5 C12 117.2(6) . . ?
C6 C5 H5 121.4 . . ?
C12 C5 H5 121.4 . . ?
C7 C6 C5 122.6(7) . . ?
C7 C6 H6 118.7 . . ?
C5 C6 H6 118.7 . . ?
C6 C7 C8 122.6(7) . . ?
C6 C7 H7 118.7 . . ?
C8 C7 H7 118.7 . . ?
C7 C8 C13 115.6(5) . . ?
C7 C8 H8 122.2 . . ?
C13 C8 H8 122.2 . . ?
C10 N9 C13 107.2(4) . . ?
C10 N9 C14 127.1(4) . . ?
C13 N9 C14 125.4(4) . . ?
C11 C10 N9 110.5(5) . . ?
C11 C10 C1 124.2(6) . . ?
N9 C10 C1 125.3(5) . . ?
C10 C11 C12 107.0(5) . . ?
C10 C11 C4 122.0(6) . . ?
C12 C11 C4 131.0(6) . . ?
C13 C12 C5 119.2(6) . . ?
C13 C12 C11 107.1(5) . . ?
C5 C12 C11 133.7(6) . . ?
N9 C13 C12 108.1(5) . . ?
N9 C13 C8 129.1(5) . . ?
C12 C13 C8 122.8(5) . . ?
C16B C14 C15B 117.7(6) 3_656 . ?
C15 C14 C16 118.9(5) . 3_656 ?
C16B C14 N9 121.0(6) 3_656 . ?
C15 C14 N9 120.3(5) . . ?
C15B C14 N9 121.3(6) . . ?
C16 C14 N9 120.8(5) 3_656 . ?
C16 C15 C14 120.3(7) . . ?
C16 C15 H15 119.9 . . ?
C14 C15 H15 119.9 . . ?
C15 C16 C14 120.8(7) . 3_656 ?
C15 C16 H16 119.6 . . ?
C14 C16 H16 119.6 3_656 . ?
C16B C15B C14 120.5(9) . . ?
C16B C15B H15B 119.8 . . ?
C14 C15B H15B 119.8 . . ?
C14 C16B C15B 121.8(10) 3_656 . ?
C14 C16B H16B 119.1 3_656 . ?
C15B C16B H16B 119.1 . . ?

loop_
_geom_bond_atom_site_label_1
_geom_bond_atom_site_label_2
_geom_bond_distance
_geom_bond_site_symmetry_2
_geom_bond_publ_flag
C1 C10 1.467(6) . ?
C1 C2 1.495(7) . ?
C1 C2B 1.510(9) . ?
C1 H1A 0.9700 . ?
C1 H1B 0.9700 . ?
C2 C3 1.499(12) . ?
C2 H2A 0.9700 . ?
C2 H2B 0.9700 . ?
C3 C4 1.525(8) . ?
C3 H3A 0.9700 . ?
C3 H3B 0.9700 . ?
C2B C3B 1.506(14) . ?
C2B H2C 0.9700 . ?
C2B H2D 0.9700 . ?
C3B C4 1.489(9) . ?
C3B H3C 0.9700 . ?
C3B H3D 0.9700 . ?
C4 C11 1.478(7) . ?
C4 H4A 0.9700 . ?
C4 H4B 0.9700 . ?
C5 C6 1.382(8) . ?
C5 C12 1.407(7) . ?
C5 H5 0.9300 . ?
C6 C7 1.361(9) . ?
C6 H6 0.9300 . ?
C7 C8 1.378(7) . ?
C7 H7 0.9300 . ?
C8 C13 1.406(6) . ?
C8 H8 0.9300 . ?
N9 C10 1.384(6) . ?
N9 C13 1.390(6) . ?
N9 C14 1.417(5) . ?
C10 C11 1.358(6) . ?
C11 C12 1.423(8) . ?
C12 C13 1.401(6) . ?
C14 C16B 1.327(11) 3_656 ?
C14 C15 1.366(9) . ?
C14 C15B 1.374(11) . ?
C14 C16 1.394(9) 3_656 ?
C15 C16 1.355(8) . ?
C15 H15 0.9300 . ?
C16 H16 0.9300 . ?
C15B C16B 1.359(9) . ?
C15B H15B 0.9300 . ?
C16B H16B 0.9300 . ?

loop_
_geom_torsion_atom_site_label_1
_geom_torsion_atom_site_label_2
_geom_torsion_atom_site_label_3
_geom_torsion_atom_site_label_4
_geom_torsion
_geom_torsion_site_symmetry_1
_geom_torsion_site_symmetry_2
_geom_torsion_site_symmetry_3
_geom_torsion_site_symmetry_4
_geom_torsion_publ_flag
C10 C1 C2 C3 -37.8(14) . . . . ?
C1 C2 C3 C4 51.3(18) . . . . ?
C10 C1 C2B C3B 54(2) . . . . ?
C1 C2B C3B C4 -77(3) . . . . ?
C2B C3B C4 C11 55.8(17) . . . . ?
C2 C3 C4 C11 -37.3(14) . . . . ?
C12 C5 C6 C7 0.5(10) . . . . ?
C5 C6 C7 C8 -1.5(11) . . . . ?
C6 C7 C8 C13 1.1(8) . . . . ?
C13 N9 C10 C11 -0.6(5) . . . . ?
C14 N9 C10 C11 173.4(4) . . . . ?
C13 N9 C10 C1 177.2(4) . . . . ?
C14 N9 C10 C1 -8.8(8) . . . . ?
C2 C1 C10 C11 13.9(9) . . . . ?
C2B C1 C10 C11 -12.1(10) . . . . ?
C2 C1 C10 N9 -163.6(7) . . . . ?
C2B C1 C10 N9 170.4(9) . . . . ?
N9 C10 C11 C12 -0.1(6) . . . . ?
C1 C10 C11 C12 -177.9(5) . . . . ?
N9 C10 C11 C4 179.1(4) . . . . ?
C1 C10 C11 C4 1.2(8) . . . . ?
C3B C4 C11 C10 -26.8(12) . . . . ?
C3 C4 C11 C10 9.7(9) . . . . ?
C3B C4 C11 C12 152.2(12) . . . . ?
C3 C4 C11 C12 -171.4(7) . . . . ?
C6 C5 C12 C13 0.7(8) . . . . ?
C6 C5 C12 C11 -177.3(6) . . . . ?
C10 C11 C12 C13 0.7(5) . . . . ?
C4 C11 C12 C13 -178.4(5) . . . . ?
C10 C11 C12 C5 178.8(5) . . . . ?
C4 C11 C12 C5 -0.2(10) . . . . ?
C10 N9 C13 C12 1.0(5) . . . . ?
C14 N9 C13 C12 -173.1(4) . . . . ?
C10 N9 C13 C8 -177.3(5) . . . . ?
C14 N9 C13 C8 8.6(8) . . . . ?
C5 C12 C13 N9 -179.5(4) . . . . ?
C11 C12 C13 N9 -1.0(5) . . . . ?
C5 C12 C13 C8 -1.1(7) . . . . ?
C11 C12 C13 C8 177.4(4) . . . . ?
C7 C8 C13 N9 178.3(4) . . . . ?
C7 C8 C13 C12 0.2(7) . . . . ?
C10 N9 C14 C16B 125.4(8) . . . 3_656 ?
C13 N9 C14 C16B -61.7(8) . . . 3_656 ?
C10 N9 C14 C15 62.9(8) . . . . ?
C13 N9 C14 C15 -124.1(7) . . . . ?
C10 N9 C14 C15B -54.4(9) . . . . ?
C13 N9 C14 C15B 118.6(8) . . . . ?
C10 N9 C14 C16 -117.8(7) . . . 3_656 ?
C13 N9 C14 C16 55.2(8) . . . 3_656 ?
C16 C14 C15 C16 1.8(14) 3_656 . . . ?
N9 C14 C15 C16 -178.9(6) . . . . ?
C14 C15 C16 C14 -1.9(14) . . . 3_656 ?
C16B C14 C15B C16B 1.1(16) 3_656 . . . ?
N9 C14 C15B C16B -179.1(8) . . . . ?
C14 C15B C16B C14 -1.1(17) . . . 3_656 ?
